data_4030888
loop_
_publ_author_name
'Morin, E.'
'Angenault, J.'
'Couturier, J. C.'
'Quarton, M.'
'He, H'
'Klinowski, J.'

_publ_section_title
;
 Phase transition and crystal structures of LiSn2(PO4)3
;
_journal_name_full 'European Journal of Solid State and Inorganic Chemistry'
_journal_page_first 947
_journal_page_last 958
_journal_volume 34
_journal_year 1997
_chemical_formula_sum 'Li O12 P3 Sn2'
_chemical_formula_weight 529.275
_space_group_IT_number 2
_symmetry_cell_setting triclinic
_symmetry_Int_Tables_number 2
_symmetry_space_group_name_Hall '-P 1'
_symmetry_space_group_name_H-M 'P -1'
_cell_angle_alpha 118.116(1)
_cell_angle_beta 90.180(1)
_cell_angle_gamma 119.681(1)
_cell_formula_units_Z 2
_cell_length_a 8.4029(1)
_cell_length_b 8.4408(2)
_cell_length_c 8.8897(1)
_cell_volume 459.566(16)
_diffrn_ambient_temperature 250
_diffrn_radiation_probe neutron
_diffrn_radiation_wavelength 2.398
_exptl_crystal_density_diffrn 3.825
_pd_proc_ls_prof_R_factor 0.053
_pd_proc_ls_prof_wR_factor 0.070
_refine_ls_number_parameters 65
_refine_ls_R_I_factor 0.045
_cod_data_source_file EJSSIC-1997-34-947-958-2.cif
_cod_data_source_block LiSn2(PO4)3-250K
_cod_database_code 4030888

loop_
_symmetry_equiv_pos_site_id
_symmetry_equiv_pos_as_xyz
1 x,y,z
2 -x,-y,-z

loop_
_atom_site_label
_atom_site_type_symbol
_atom_site_thermal_displace_type
_atom_site_fract_x
_atom_site_fract_y
_atom_site_fract_z
_atom_site_occupancy
_atom_site_U_iso_or_equiv
_atom_site_calc_flag
_atom_site_refinement_flags
_atom_site_disorder_assembly
_atom_site_disorder_group
Sn1 Sn Uiso -0.1350(8) 0.2097(9) 0.0701(9) 1.000 0.0056(6) . . . .
Sn2 Sn Uiso -0.3541(9) -0.2051(9) 0.4421(7) 1.000 0.0056(6) . . . .
P1 P Uiso -0.0417(9) -0.0100(10) 0.245(3) 1.000 0.0114(8) . . . .
P2 P Uiso 0.2560(10) 0.7160(10) 0.2617(9) 1.000 0.0114(8) . . . .
P3 P Uiso -0.4612(9) -0.7220(10) 0.2473(9) 1.000 0.0114(8) . . . .
O11 O Uiso -0.1735(9) -0.1574(9) 0.3019(9) 1.000 0.0128(4) . . . .
O12 O Uiso -0.0370(10) 0.8630(10) 0.0591(8) 1.000 0.0128(4) . . . .
O13 O Uiso -0.8407(7) -0.8501(9) 0.3729(8) 1.000 0.0128(4) . . . .
O14 O Uiso -0.1183(9) 0.1276(9) 0.2486(8) 1.000 0.0128(4) . . . .
O21 O Uiso -0.5461(9) -0.2470(10) 0.2637(8) 1.000 0.0128(4) . . . .
O22 O Uiso 0.1137(9) 0.5040(10) 0.2516(9) 1.000 0.0128(4) . . . .
O23 O Uiso 0.2529(9) 0.8890(10) 0.4324(8) 1.000 0.0128(4) . . . .
O24 O Uiso 0.1868(9) 0.7013(9) 0.0888(7) 1.000 0.0128(4) . . . .
O31 O Uiso -0.2670(9) 0.3360(10) 0.2274(8) 1.000 0.0128(4) . . . .
O32 O Uiso -0.6206(8) -0.9193(9) 0.0753(8) 1.000 0.0128(4) . . . .
O33 O Uiso -0.4708(9) -0.7680(10) 0.3975(8) 1.000 0.0128(4) . . . .
O34 O Uiso -0.4784(9) -0.5265(9) 0.3086(9) 1.000 0.0128(4) . . . .
Li Li Uiso 0.764(3) 0.254(4) 0.402(3) 1.000 0.0536(6) . . . .

loop_
_geom_angle_atom_site_label_1
_geom_angle_atom_site_label_2
_geom_angle_atom_site_label_3
_geom_angle
_geom_angle_site_symmetry_1
_geom_angle_site_symmetry_2
_geom_angle_site_symmetry_3
_geom_angle_publ_flag
O14 Sn1 O22 85.4(4) . . . yes
O14 Sn1 O31 82.6(4) . . . yes
O14 Sn1 O32 86.5(4) . . 2_445 yes
O12 Sn1 O14 98.2(5) 2_565 . . yes
O14 Sn1 O24 169.9(5) . . 2_565 yes
O22 Sn1 O31 84.5(4) . . . yes
O22 Sn1 O32 171.5(5) . . 2_445 yes
O12 Sn1 O22 85.7(4) 2_565 . . yes
O22 Sn1 O24 96.5(4) . . 2_565 yes
O31 Sn1 O32 91.9(4) . . 2_445 yes
O12 Sn1 O31 170.1(5) 2_565 . . yes
O24 Sn1 O31 87.7(4) 2_565 . . yes
O12 Sn1 O32 98.0(4) 2_565 . 2_445 yes
O24 Sn1 O32 91.0(4) 2_565 . 2_445 yes
O12 Sn1 O24 91.9(4) 2_565 . 2_565 yes
O11 Sn2 O21 89.0(4) . . . yes
O11 Sn2 O34 94.6(4) . . . yes
O11 Sn2 O13 91.4(5) . . 2_446 yes
O11 Sn2 O33 176.0(5) . . 2_446 yes
O11 Sn2 O23 87.8(4) . . 2_566 yes
O21 Sn2 O34 90.9(4) . . . yes
O13 Sn2 O21 177.5(5) 2_446 . . yes
O21 Sn2 O33 92.4(5) . . 2_446 yes
O21 Sn2 O23 84.6(4) . . 2_566 yes
O13 Sn2 O34 91.6(4) 2_446 . . yes
O33 Sn2 O34 89.1(4) 2_446 . . yes
O23 Sn2 O34 174.8(6) 2_566 . . yes
O13 Sn2 O33 87.0(4) 2_446 . 2_446 yes
O13 Sn2 O23 93.0(4) 2_446 . 2_566 yes
O23 Sn2 O33 88.6(4) 2_566 . 2_446 yes
O11 P1 O14 108.1(8) . . . yes
O11 P1 O12 111.5(12) . . 1_545 yes
O11 P1 O13 112.1(13) . . 1_665 yes
O12 P1 O14 109.1(12) 1_545 . . yes
O13 P1 O14 106.4(11) 1_665 . . yes
O12 P1 O13 109.6(8) 1_545 . 1_665 yes
O22 P2 O23 102.9(6) . . . yes
O22 P2 O24 110.4(6) . . . yes
O21 P2 O22 111.5(7) 1_665 . . yes
O23 P2 O24 112.6(7) . . . yes
O21 P2 O23 115.1(6) 1_665 . . yes
O21 P2 O24 104.6(6) 1_665 . . yes
O32 P3 O33 111.0(7) . . . yes
O32 P3 O34 109.7(6) . . . yes
O31 P3 O32 111.9(6) 1_545 . . yes
O33 P3 O34 109.4(6) . . . yes
O31 P3 O33 104.3(6) 1_545 . . yes
O31 P3 O34 110.5(7) 1_545 . . yes
Sn2 O11 P1 147.0(8) . . . yes
Sn1 O12 P1 141.2(7) 2_565 . 1_565 yes
Sn2 O13 P1 144.3(8) 2_446 . 1_445 yes
Sn1 O14 P1 128.7(9) . . . yes
Sn2 O21 P2 130.9(5) . . 1_445 yes
Sn1 O22 P2 136.7(6) . . . yes
Sn2 O23 P2 138.1(6) 2_566 . . yes
Sn1 O24 P2 160.3(6) 2_565 . . yes
Sn1 O31 P3 141.7(6) . . 1_565 yes
Sn1 O32 P3 154.4(6) 2_445 . . yes
Sn2 O33 P3 134.4(6) 2_446 . . yes
Sn2 O34 P3 149.6(6) . . . yes

loop_
_geom_bond_atom_site_label_1
_geom_bond_atom_site_label_2
_geom_bond_distance
_geom_bond_site_symmetry_1
_geom_bond_site_symmetry_2
_geom_bond_publ_flag
Sn1 O14 2.037(10) . . yes
Sn1 O22 2.050(11) . . yes
Sn1 O31 2.024(11) . . yes
Sn1 O32 1.977(10) . 2_445 yes
Sn1 O12 2.002(11) . 2_565 yes
Sn1 O24 2.017(10) . 2_565 yes
Sn2 O11 1.974(11) . . yes
Sn2 O21 2.033(10) . . yes
Sn2 O34 2.003(10) . . yes
Sn2 O13 2.027(10) . 2_446 yes
Sn2 O33 2.058(11) . 2_446 yes
Sn2 O23 2.007(11) . 2_566 yes
P1 O11 1.504(18) . . yes
P1 O14 1.572(15) . . yes
P1 O12 1.50(2) . 1_545 yes
P1 O13 1.500(18) . 1_665 yes
P2 O22 1.539(12) . . yes
P2 O23 1.544(10) . . yes
P2 O24 1.568(10) . . yes
P2 O21 1.531(13) . 1_665 yes
P3 O32 1.511(10) . . yes
P3 O33 1.549(10) . . yes
P3 O34 1.559(12) . . yes
P3 O31 1.492(12) . 1_545 yes

loop_
_geom_torsion_atom_site_label_1
_geom_torsion_atom_site_label_2
_geom_torsion_atom_site_label_3
_geom_torsion_atom_site_label_4
_geom_torsion
_geom_torsion_site_symmetry_1
_geom_torsion_site_symmetry_2
_geom_torsion_site_symmetry_3
_geom_torsion_site_symmetry_4
_geom_torsion_publ_flag
O22 Sn1 O14 P1 -99.8(10) . . . . no
O31 Sn1 O14 P1 175.2(10) . . . . no
O32 Sn1 O14 P1 82.8(10) 2_445 . . . no
O12 Sn1 O14 P1 -14.9(11) 2_565 . . . no
O14 Sn1 O22 P2 176.6(9) . . . . no
O31 Sn1 O22 P2 -100.5(9) . . . . no
O12 Sn1 O22 P2 78.0(9) 2_565 . . . no
O24 Sn1 O22 P2 -13.4(10) 2_565 . . . no
O14 Sn1 O31 P3 -90.4(10) . . . 1_565 no
O22 Sn1 O31 P3 -176.4(9) . . . 1_565 no
O32 Sn1 O31 P3 -4.2(10) 2_445 . . 1_565 no
O24 Sn1 O31 P3 86.8(10) 2_565 . . 1_565 no
O14 Sn1 O32 P3 -156.8(14) . . 2_445 2_445 no
O31 Sn1 O32 P3 120.8(14) . . 2_445 2_445 no
O21 Sn2 O11 P1 70.1(16) . . . . no
O34 Sn2 O11 P1 160.8(16) . . . . no
O13 Sn2 O11 P1 -107.5(16) 2_446 . . . no
O23 Sn2 O11 P1 -14.6(16) 2_566 . . . no
O11 Sn2 O21 P2 -176.3(7) . . . 1_445 no
O34 Sn2 O21 P2 89.1(8) . . . 1_445 no
O33 Sn2 O21 P2 -0.1(8) 2_446 . . 1_445 no
O23 Sn2 O21 P2 -88.4(8) 2_566 . . 1_445 no
O11 Sn2 O34 P3 59.2(11) . . . . no
O21 Sn2 O34 P3 148.3(11) . . . . no
O13 Sn2 O34 P3 -32.3(12) 2_446 . . . no
O33 Sn2 O34 P3 -119.3(11) 2_446 . . . no
O21 Sn2 O33 P3 162.3(7) . . 2_446 2_446 no
O34 Sn2 O33 P3 71.5(8) . . 2_446 2_446 no
O11 Sn2 O23 P2 -164.4(9) . . 2_566 2_566 no
O21 Sn2 O23 P2 106.4(9) . . 2_566 2_566 no
O14 P1 O11 Sn2 -28(2) . . . . no
O12 P1 O11 Sn2 -147.4(11) 1_545 . . . no
O13 P1 O11 Sn2 89.4(13) 1_665 . . . no
O11 P1 O14 Sn1 -139.3(10) . . . . no
O12 P1 O14 Sn1 -17.9(14) 1_545 . . . no
O13 P1 O14 Sn1 100.2(14) 1_665 . . . no
O23 P2 O22 Sn1 122.3(8) . . . . no
O24 P2 O22 Sn1 2.0(12) . . . . no
O21 P2 O22 Sn1 -113.8(9) 1_665 . . . no
O22 P2 O23 Sn2 -171.2(8) . . . 2_566 no
O24 P2 O23 Sn2 -52.4(12) . . . 2_566 no
O21 P2 O23 Sn2 67.4(11) 1_665 . . 2_566 no
O22 P2 O21 Sn2 -61.8(9) . . 1_665 1_665 no
O23 P2 O21 Sn2 54.9(10) . . 1_665 1_665 no
O24 P2 O21 Sn2 179.0(6) . . 1_665 1_665 no
O33 P3 O32 Sn1 13.6(18) . . . 2_445 no
O34 P3 O32 Sn1 -107.4(14) . . . 2_445 no
O31 P3 O32 Sn1 129.6(13) 1_545 . . 2_445 no
O32 P3 O33 Sn2 -75.0(9) . . . 2_446 no
O34 P3 O33 Sn2 46.2(10) . . . 2_446 no
O31 P3 O33 Sn2 164.4(6) 1_545 . . 2_446 no
O32 P3 O34 Sn2 -153.9(9) . . . . no
O33 P3 O34 Sn2 84.2(12) . . . . no
O31 P3 O34 Sn2 -30.1(13) 1_545 . . . no
O32 P3 O31 Sn1 -19.2(13) . . 1_545 1_545 no
O33 P3 O31 Sn1 100.8(9) . . 1_545 1_545 no
O34 P3 O31 Sn1 -141.7(8) . . 1_545 1_545 no
